data_1552998
loop_
_publ_author_name
'Yu, Yue-Na'
'Xu, Ming-Hua'

_publ_section_title
;
 Design of a new series of chiral phosphite--olefin ligands and their
 application in asymmetric catalysis
;
_journal_issue 7
_journal_name_full 'Organic Chemistry Frontiers'
_journal_page_first 738
_journal_paper_doi 10.1039/C4QO00135D
_journal_volume 1
_journal_year 2014
_chemical_formula_sum 'C34 H23 O3 P'
_chemical_formula_weight 510.49
_space_group_IT_number 19
_space_group_name_Hall 'P 2ac 2ab'
_space_group_name_H-M_alt 'P 21 21 21'
_symmetry_space_group_name_H-M 'P 21 21 21'
_atom_sites_solution_hydrogens geom
_atom_sites_solution_primary direct
_atom_sites_solution_secondary difmap
_audit_creation_method SHELXL-97
_cell_angle_alpha 90.00
_cell_angle_beta 90.00
_cell_angle_gamma 90.00
_cell_formula_units_Z 4
_cell_length_a 8.4091(7)
_cell_length_b 12.2759(12)
_cell_length_c 24.544(2)
_cell_measurement_temperature 296(2)
_cell_volume 2533.7(4)
_computing_structure_refinement 'SHELXL-97 (Sheldrick, 2008)'
_computing_structure_solution 'SHELXS-97 (Sheldrick, 2008)'
_diffrn_ambient_temperature 296(2)
_diffrn_measured_fraction_theta_full 1.000
_diffrn_measured_fraction_theta_max 1.000
_diffrn_radiation_monochromator graphite
_diffrn_radiation_source 'fine-focus sealed tube'
_diffrn_radiation_type MoK\a
_diffrn_radiation_wavelength 0.71073
_diffrn_reflns_av_R_equivalents 0.2675
_diffrn_reflns_av_sigmaI/netI 0.2098
_diffrn_reflns_limit_h_max 10
_diffrn_reflns_limit_h_min -10
_diffrn_reflns_limit_k_max 13
_diffrn_reflns_limit_k_min -14
_diffrn_reflns_limit_l_max 29
_diffrn_reflns_limit_l_min -29
_diffrn_reflns_number 36384
_diffrn_reflns_theta_full 25.00
_diffrn_reflns_theta_max 25.00
_diffrn_reflns_theta_min 1.66
_exptl_absorpt_coefficient_mu 0.144
_exptl_crystal_density_diffrn 1.338
_exptl_crystal_density_method 'not measured'
_exptl_crystal_F_000 1064
_refine_diff_density_max 0.702
_refine_diff_density_min -0.360
_refine_diff_density_rms 0.101
_refine_ls_abs_structure_details 'Flack H D (1983), Acta Cryst. A39, 876-881'
_refine_ls_abs_structure_Flack 0.2(3)
_refine_ls_extinction_coef 0.0154(19)
_refine_ls_extinction_expression Fc^*^=kFc[1+0.001xFc^2^\l^3^/sin(2\q)]^-1/4^
_refine_ls_extinction_method SHELXL
_refine_ls_goodness_of_fit_ref 1.053
_refine_ls_hydrogen_treatment mixed
_refine_ls_matrix_type full
_refine_ls_number_parameters 344
_refine_ls_number_reflns 4449
_refine_ls_number_restraints 0
_refine_ls_restrained_S_all 1.053
_refine_ls_R_factor_all 0.1527
_refine_ls_R_factor_gt 0.0864
_refine_ls_shift/su_max 0.002
_refine_ls_shift/su_mean 0.000
_refine_ls_structure_factor_coef Fsqd
_refine_ls_weighting_details 'calc w=1/[\s^2^(Fo^2^)+(0.0844P)^2^+6.9419P] where P=(Fo^2^+2Fc^2^)/3'
_refine_ls_weighting_scheme calc
_refine_ls_wR_factor_gt 0.2094
_refine_ls_wR_factor_ref 0.2292
_reflns_number_gt 2801
_reflns_number_total 4449
_reflns_threshold_expression >2sigma(I)
_cod_data_source_file c4qo00135d2.cif
_cod_data_source_block 2013144_0ma
_cod_original_cell_volume 2533.6(4)
_cod_original_sg_symbol_H-M P212121
_cod_database_code 1552998

loop_
_symmetry_equiv_pos_as_xyz
'x, y, z'
'x+1/2, -y+1/2, -z'
'-x, y+1/2, -z+1/2'
'-x+1/2, -y, z+1/2'

loop_
_atom_site_label
_atom_site_type_symbol
_atom_site_fract_x
_atom_site_fract_y
_atom_site_fract_z
_atom_site_U_iso_or_equiv
_atom_site_adp_type
_atom_site_occupancy
_atom_site_symmetry_multiplicity
_atom_site_calc_flag
_atom_site_refinement_flags
P1 P 0.7436(3) 0.29074(15) 0.84480(10) 0.0368(6) Uani 1 1 d .
O1 O 0.5998(6) 0.2893(4) 0.7995(2) 0.0315(13) Uani 1 1 d .
O2 O 0.6825(8) 0.1814(4) 0.8762(2) 0.0468(17) Uani 1 1 d .
O3 O 0.8917(6) 0.2411(4) 0.8093(2) 0.0354(14) Uani 1 1 d .
C20 C 0.8342(9) 0.4677(6) 0.5672(4) 0.036(2) Uani 1 1 d .
H1 H 0.8554 0.5054 0.5351 0.043 Uiso 1 1 calc R
C19 C 0.9025(8) 0.3637(6) 0.5764(3) 0.0320(19) Uani 1 1 d .
H18 H 0.9692 0.3332 0.5503 0.038 Uiso 1 1 calc R
C18 C 0.8713(8) 0.3087(6) 0.6227(3) 0.0307(19) Uani 1 1 d .
H19 H 0.9201 0.2416 0.6281 0.037 Uiso 1 1 calc R
C17 C 0.7682(7) 0.3485(5) 0.6633(3) 0.0265(18) Uani 1 1 d .
C16 C 0.7279(7) 0.2910(5) 0.7127(3) 0.0266(17) Uani 1 1 d .
C15 C 0.6376(8) 0.3412(6) 0.7507(3) 0.0275(19) Uani 1 1 d .
C14 C 0.6345(8) 0.1771(5) 0.9292(3) 0.0258(18) Uani 1 1 d .
C9 C 0.6228(8) 0.0726(5) 0.9522(3) 0.0234(17) Uani 1 1 d .
C8 C 0.6664(8) -0.0223(5) 0.9201(3) 0.0253(18) Uani 1 1 d .
H10 H 0.6983 -0.0094 0.8844 0.030 Uiso 1 1 calc R
C7 C 0.6655(8) -0.1275(5) 0.9366(4) 0.0283(19) Uani 1 1 d .
H5 H 0.6372 -0.1417 0.9726 0.034 Uiso 1 1 calc R
C6 C 0.7062(7) -0.2211(5) 0.9017(4) 0.0238(18) Uani 1 1 d .
C1 C 0.7037(7) -0.2160(5) 0.8459(4) 0.0264(18) Uani 1 1 d .
H9 H 0.6722 -0.1516 0.8291 0.032 Uiso 1 1 calc R
C2 C 0.7468(9) -0.3045(5) 0.8137(4) 0.0374(19) Uani 1 1 d .
H6 H 0.7445 -0.2995 0.7759 0.045 Uiso 1 1 calc R
C3 C 0.7938(7) -0.4011(5) 0.8394(4) 0.030(2) Uani 1 1 d .
H2 H 0.8266 -0.4603 0.8186 0.037 Uiso 1 1 calc R
C30 C 0.6972(9) -0.0938(6) 0.6216(4) 0.041(2) Uani 1 1 d .
H3 H 0.6785 -0.1531 0.5989 0.050 Uiso 1 1 calc R
C29 C 0.6316(8) 0.0087(6) 0.6083(4) 0.040(2) Uani 1 1 d .
H23 H 0.5684 0.0166 0.5774 0.048 Uiso 1 1 calc R
C28 C 0.6618(8) 0.0957(6) 0.6409(3) 0.033(2) Uani 1 1 d .
H22 H 0.6187 0.1629 0.6316 0.040 Uiso 1 1 calc R
C27 C 0.7558(8) 0.0883(5) 0.6884(3) 0.0278(17) Uani 1 1 d .
C32 C 0.8181(8) -0.0164(5) 0.7017(3) 0.029(2) Uani 1 1 d .
C31 C 0.7879(8) -0.1073(6) 0.6676(4) 0.038(2) Uani 1 1 d .
H4 H 0.8292 -0.1754 0.6763 0.045 Uiso 1 1 calc R
C33 C 0.9055(8) -0.0298(6) 0.7506(3) 0.032(2) Uani 1 1 d .
H21 H 0.9483 -0.0977 0.7589 0.039 Uiso 1 1 calc R
C34 C 0.9277(8) 0.0536(6) 0.7854(4) 0.033(2) Uani 1 1 d .
H20 H 0.9832 0.0437 0.8178 0.040 Uiso 1 1 calc R
C25 C 0.8641(8) 0.1577(5) 0.7713(3) 0.0303(19) Uani 1 1 d .
C4 C 0.7915(8) -0.4084(5) 0.8950(4) 0.029(2) Uani 1 1 d .
H7 H 0.8198 -0.4734 0.9118 0.034 Uiso 1 1 calc R
C5 C 0.7473(9) -0.3193(5) 0.9265(3) 0.0330(19) Uani 1 1 d .
H8 H 0.7452 -0.3253 0.9643 0.040 Uiso 1 1 calc R
C10 C 0.5689(10) 0.0659(6) 1.0051(4) 0.039(2) Uani 1 1 d .
H14 H 0.5642 -0.0022 1.0217 0.046 Uiso 1 1 calc R
C11 C 0.5214(9) 0.1564(6) 1.0344(4) 0.041(2) Uani 1 1 d .
H13 H 0.4838 0.1492 1.0698 0.049 Uiso 1 1 calc R
C12 C 0.5309(10) 0.2575(6) 1.0103(4) 0.041(2) Uani 1 1 d .
H11 H 0.4989 0.3189 1.0296 0.049 Uiso 1 1 calc R
C13 C 0.5873(9) 0.2686(5) 0.9580(4) 0.032(2) Uani 1 1 d .
H12 H 0.5937 0.3372 0.9421 0.038 Uiso 1 1 calc R
C21 C 0.7371(10) 0.5120(6) 0.6060(3) 0.035(2) Uani 1 1 d .
H17 H 0.6932 0.5805 0.6000 0.042 Uiso 1 1 calc R
C22 C 0.7017(7) 0.4566(5) 0.6548(4) 0.0297(19) Uani 1 1 d .
C23 C 0.6058(8) 0.5021(5) 0.6964(3) 0.030(2) Uani 1 1 d .
H15 H 0.5642 0.5716 0.6915 0.036 Uiso 1 1 calc R
C24 C 0.5718(8) 0.4474(5) 0.7440(4) 0.032(2) Uani 1 1 d .
H16 H 0.5082 0.4785 0.7708 0.038 Uiso 1 1 calc R
C26 C 0.7877(8) 0.1785(5) 0.7236(3) 0.0263(18) Uani 1 1 d .

loop_
_atom_site_aniso_label
_atom_site_aniso_U_11
_atom_site_aniso_U_22
_atom_site_aniso_U_33
_atom_site_aniso_U_23
_atom_site_aniso_U_13
_atom_site_aniso_U_12
P1 0.0534(12) 0.0175(9) 0.0394(15) 0.0037(10) -0.0059(12) -0.0089(9)
O1 0.038(3) 0.020(2) 0.036(4) 0.001(3) -0.004(3) 0.003(2)
O2 0.103(5) 0.014(3) 0.023(4) 0.003(2) 0.008(3) -0.014(3)
O3 0.034(3) 0.033(3) 0.039(4) 0.004(3) -0.011(3) 0.000(2)
C20 0.036(4) 0.037(4) 0.035(6) 0.011(4) -0.008(4) -0.007(3)
C19 0.025(4) 0.038(4) 0.033(6) 0.007(4) 0.006(4) 0.000(3)
C18 0.025(4) 0.030(4) 0.037(6) 0.001(4) -0.006(4) 0.006(3)
C17 0.022(3) 0.018(3) 0.039(5) 0.003(3) 0.002(4) 0.009(3)
C16 0.021(3) 0.022(3) 0.036(5) 0.001(4) -0.001(3) -0.002(3)
C15 0.022(4) 0.023(4) 0.037(6) 0.003(4) -0.001(3) 0.000(3)
C14 0.038(4) 0.011(3) 0.028(6) 0.003(3) -0.010(4) 0.000(3)
C9 0.029(4) 0.019(3) 0.022(5) 0.003(3) 0.003(3) 0.004(3)
C8 0.022(3) 0.019(3) 0.034(6) 0.000(3) 0.002(3) -0.001(3)
C7 0.018(3) 0.026(4) 0.041(6) 0.005(4) -0.002(3) -0.002(3)
C6 0.017(3) 0.012(3) 0.042(6) 0.004(3) -0.001(3) -0.001(3)
C1 0.019(3) 0.014(3) 0.046(6) 0.002(4) -0.002(3) -0.005(3)
C2 0.048(4) 0.018(4) 0.046(6) -0.003(4) -0.007(4) -0.004(4)
C3 0.021(3) 0.013(3) 0.057(7) -0.005(4) -0.001(4) 0.001(3)
C30 0.044(5) 0.020(4) 0.060(7) -0.008(4) -0.010(5) 0.002(3)
C29 0.031(4) 0.027(4) 0.062(8) -0.005(4) -0.015(4) -0.002(3)
C28 0.027(4) 0.027(4) 0.046(7) 0.003(4) -0.005(4) 0.006(3)
C27 0.025(4) 0.017(3) 0.041(6) 0.001(3) 0.004(4) 0.000(3)
C32 0.025(4) 0.021(4) 0.041(6) 0.001(4) 0.001(3) 0.000(3)
C31 0.027(4) 0.018(3) 0.068(7) -0.003(4) 0.000(4) 0.007(3)
C33 0.027(4) 0.020(4) 0.050(6) 0.007(4) -0.005(4) -0.003(3)
C34 0.028(4) 0.030(4) 0.042(6) 0.009(4) -0.001(4) 0.004(3)
C25 0.036(4) 0.020(4) 0.035(6) 0.003(4) 0.001(4) -0.009(3)
C4 0.022(4) 0.013(3) 0.050(7) -0.001(4) -0.008(3) 0.001(3)
C5 0.038(4) 0.023(4) 0.039(6) 0.000(3) -0.008(4) -0.010(3)
C10 0.048(5) 0.018(4) 0.050(7) 0.001(4) 0.004(4) 0.000(3)
C11 0.043(5) 0.023(4) 0.057(7) -0.001(4) 0.014(4) 0.005(3)
C12 0.048(5) 0.017(4) 0.059(8) -0.015(4) 0.012(5) 0.001(3)
C13 0.035(4) 0.011(3) 0.049(7) -0.003(3) -0.009(4) 0.002(3)
C21 0.041(4) 0.027(4) 0.039(6) 0.009(4) -0.006(4) 0.002(4)
C22 0.017(3) 0.021(3) 0.052(6) 0.002(4) -0.002(4) -0.001(3)
C23 0.019(3) 0.019(3) 0.053(6) 0.004(4) -0.007(4) 0.004(3)
C24 0.021(4) 0.020(4) 0.054(7) -0.005(4) -0.004(4) -0.007(3)
C26 0.030(4) 0.019(3) 0.029(5) 0.005(3) -0.002(3) -0.004(3)

loop_
_atom_type_symbol
_atom_type_description
_atom_type_scat_dispersion_real
_atom_type_scat_dispersion_imag
_atom_type_scat_source
C C 0.0033 0.0016 'International Tables Vol C Tables 4.2.6.8 and 6.1.1.4'
H H 0.0000 0.0000 'International Tables Vol C Tables 4.2.6.8 and 6.1.1.4'
O O 0.0106 0.0060 'International Tables Vol C Tables 4.2.6.8 and 6.1.1.4'
P P 0.1023 0.0942 'International Tables Vol C Tables 4.2.6.8 and 6.1.1.4'

loop_
_geom_angle_atom_site_label_1
_geom_angle_atom_site_label_2
_geom_angle_atom_site_label_3
_geom_angle
O2 P1 O3 100.6(3)
O2 P1 O1 94.5(3)
O3 P1 O1 101.3(3)
C15 O1 P1 114.1(4)
C14 O2 P1 125.2(4)
C25 O3 P1 119.9(4)
C21 C20 C19 119.2(8)
C21 C20 H1 120.4
C19 C20 H1 120.4
C18 C19 C20 120.5(7)
C18 C19 H18 119.8
C20 C19 H18 119.8
C19 C18 C17 122.8(7)
C19 C18 H19 118.6
C17 C18 H19 118.6
C18 C17 C16 124.7(6)
C18 C17 C22 116.9(7)
C16 C17 C22 118.4(6)
C15 C16 C17 119.2(6)
C15 C16 C26 119.2(7)
C17 C16 C26 121.5(6)
C16 C15 O1 120.8(6)
C16 C15 C24 123.8(8)
O1 C15 C24 115.4(7)
O2 C14 C13 122.7(6)
O2 C14 C9 116.1(6)
C13 C14 C9 121.0(7)
C10 C9 C14 117.2(6)
C10 C9 C8 123.0(6)
C14 C9 C8 119.8(7)
C7 C8 C9 127.0(8)
C7 C8 H10 116.5
C9 C8 H10 116.5
C8 C7 C6 124.6(8)
C8 C7 H5 117.7
C6 C7 H5 117.7
C1 C6 C5 118.7(7)
C1 C6 C7 122.8(6)
C5 C6 C7 118.5(7)
C6 C1 C2 121.8(7)
C6 C1 H9 119.1
C2 C1 H9 119.1
C1 C2 C3 118.7(8)
C1 C2 H6 120.6
C3 C2 H6 120.6
C4 C3 C2 120.0(7)
C4 C3 H2 120.0
C2 C3 H2 120.0
C31 C30 C29 121.0(7)
C31 C30 H3 119.5
C29 C30 H3 119.5
C28 C29 C30 119.4(8)
C28 C29 H23 120.3
C30 C29 H23 120.3
C29 C28 C27 122.7(7)
C29 C28 H22 118.6
C27 C28 H22 118.6
C28 C27 C32 117.0(6)
C28 C27 C26 123.7(6)
C32 C27 C26 119.3(7)
C33 C32 C31 120.1(6)
C33 C32 C27 119.3(7)
C31 C32 C27 120.5(7)
C30 C31 C32 119.4(6)
C30 C31 H4 120.3
C32 C31 H4 120.3
C34 C33 C32 121.4(7)
C34 C33 H21 119.3
C32 C33 H21 119.3
C33 C34 C25 118.3(8)
C33 C34 H20 120.8
C25 C34 H20 120.8
C26 C25 O3 120.8(6)
C26 C25 C34 123.6(7)
O3 C25 C34 115.5(7)
C3 C4 C5 120.5(7)
C3 C4 H7 119.7
C5 C4 H7 119.7
C4 C5 C6 120.2(8)
C4 C5 H8 119.9
C6 C5 H8 119.9
C9 C10 C11 122.5(7)
C9 C10 H14 118.8
C11 C10 H14 118.8
C12 C11 C10 118.9(8)
C12 C11 H13 120.5
C10 C11 H13 120.5
C13 C12 C11 120.7(7)
C13 C12 H11 119.6
C11 C12 H11 119.6
C12 C13 C14 119.6(7)
C12 C13 H12 120.2
C14 C13 H12 120.2
C20 C21 C22 121.8(7)
C20 C21 H17 119.1
C22 C21 H17 119.1
C21 C22 C23 123.0(6)
C21 C22 C17 118.7(7)
C23 C22 C17 118.3(7)
C24 C23 C22 122.6(6)
C24 C23 H15 118.7
C22 C23 H15 118.7
C23 C24 C15 117.6(7)
C23 C24 H16 121.2
C15 C24 H16 121.2
C25 C26 C27 117.6(6)
C25 C26 C16 119.1(7)
C27 C26 C16 123.0(7)

loop_
_geom_bond_atom_site_label_1
_geom_bond_atom_site_label_2
_geom_bond_distance
P1 O2 1.630(5)
P1 O3 1.637(6)
P1 O1 1.642(5)
O1 C15 1.395(9)
O2 C14 1.365(9)
O3 C25 1.403(9)
C20 C21 1.366(11)
C20 C19 1.419(10)
C20 H1 0.9300
C19 C18 1.347(10)
C19 H18 0.9300
C18 C17 1.408(10)
C18 H19 0.9300
C17 C16 1.445(10)
C17 C22 1.455(9)
C16 C15 1.350(10)
C16 C26 1.494(9)
C15 C24 1.425(10)
C14 C13 1.386(10)
C14 C9 1.404(9)
C9 C10 1.377(11)
C9 C8 1.454(9)
C8 C7 1.353(9)
C8 H10 0.9300
C7 C6 1.475(10)
C7 H5 0.9300
C6 C1 1.371(10)
C6 C5 1.395(10)
C1 C2 1.390(10)
C1 H9 0.9300
C2 C3 1.399(10)
C2 H6 0.9300
C3 C4 1.367(11)
C3 H2 0.9300
C30 C31 1.371(11)
C30 C29 1.412(10)
C30 H3 0.9300
C29 C28 1.360(10)
C29 H23 0.9300
C28 C27 1.410(10)
C28 H22 0.9300
C27 C32 1.426(9)
C27 C26 1.431(10)
C32 C33 1.417(11)
C32 C31 1.419(10)
C31 H4 0.9300
C33 C34 1.347(10)
C33 H21 0.9300
C34 C25 1.427(10)
C34 H20 0.9300
C25 C26 1.360(11)
C4 C5 1.390(10)
C4 H7 0.9300
C5 H8 0.9300
C10 C11 1.383(11)
C10 H14 0.9300
C11 C12 1.377(11)
C11 H13 0.9300
C12 C13 1.374(12)
C12 H11 0.9300
C13 H12 0.9300
C21 C22 1.409(11)
C21 H17 0.9300
C22 C23 1.417(11)
C23 C24 1.376(10)
C23 H15 0.9300
C24 H16 0.9300

loop_
_geom_torsion_atom_site_label_1
_geom_torsion_atom_site_label_2
_geom_torsion_atom_site_label_3
_geom_torsion_atom_site_label_4
_geom_torsion
O2 P1 O1 C15 -154.6(5)
O3 P1 O1 C15 -52.8(5)
O3 P1 O2 C14 139.6(6)
O1 P1 O2 C14 -118.0(6)
O2 P1 O3 C25 59.5(5)
O1 P1 O3 C25 -37.3(5)
C21 C20 C19 C18 0.3(11)
C20 C19 C18 C17 1.8(11)
C19 C18 C17 C16 178.1(7)
C19 C18 C17 C22 -3.5(10)
C18 C17 C16 C15 174.7(7)
C22 C17 C16 C15 -3.6(10)
C18 C17 C16 C26 -3.5(10)
C22 C17 C16 C26 178.2(6)
C17 C16 C15 O1 -178.3(6)
C26 C16 C15 O1 -0.1(10)
C17 C16 C15 C24 3.1(11)
C26 C16 C15 C24 -178.7(6)
P1 O1 C15 C16 78.8(7)
P1 O1 C15 C24 -102.5(6)
P1 O2 C14 C13 19.8(10)
P1 O2 C14 C9 -165.3(5)
O2 C14 C9 C10 -177.6(7)
C13 C14 C9 C10 -2.6(10)
O2 C14 C9 C8 2.2(9)
C13 C14 C9 C8 177.2(7)
C10 C9 C8 C7 -1.9(12)
C14 C9 C8 C7 178.2(7)
C9 C8 C7 C6 177.9(7)
C8 C7 C6 C1 -19.8(10)
C8 C7 C6 C5 160.9(7)
C5 C6 C1 C2 -2.6(10)
C7 C6 C1 C2 178.2(6)
C6 C1 C2 C3 0.1(10)
C1 C2 C3 C4 2.2(10)
C31 C30 C29 C28 1.4(13)
C30 C29 C28 C27 -0.5(12)
C29 C28 C27 C32 -0.8(11)
C29 C28 C27 C26 -179.3(7)
C28 C27 C32 C33 -176.3(7)
C26 C27 C32 C33 2.3(10)
C28 C27 C32 C31 1.2(10)
C26 C27 C32 C31 179.8(7)
C29 C30 C31 C32 -0.9(12)
C33 C32 C31 C30 177.1(7)
C27 C32 C31 C30 -0.4(11)
C31 C32 C33 C34 -176.0(7)
C27 C32 C33 C34 1.6(11)
C32 C33 C34 C25 -1.4(11)
P1 O3 C25 C26 72.3(8)
P1 O3 C25 C34 -110.5(6)
C33 C34 C25 C26 -2.9(11)
C33 C34 C25 O3 -179.9(6)
C2 C3 C4 C5 -1.9(10)
C3 C4 C5 C6 -0.6(10)
C1 C6 C5 C4 2.8(10)
C7 C6 C5 C4 -177.9(6)
C14 C9 C10 C11 2.6(12)
C8 C9 C10 C11 -177.2(7)
C9 C10 C11 C12 -1.2(13)
C10 C11 C12 C13 -0.3(13)
C11 C12 C13 C14 0.2(12)
O2 C14 C13 C12 176.0(7)
C9 C14 C13 C12 1.3(11)
C19 C20 C21 C22 -0.5(12)
C20 C21 C22 C23 177.8(7)
C20 C21 C22 C17 -1.3(11)
C18 C17 C22 C21 3.2(10)
C16 C17 C22 C21 -178.4(6)
C18 C17 C22 C23 -175.9(6)
C16 C17 C22 C23 2.5(9)
C21 C22 C23 C24 180.0(7)
C17 C22 C23 C24 -0.9(10)
C22 C23 C24 C15 0.3(10)
C16 C15 C24 C23 -1.4(10)
O1 C15 C24 C23 179.9(6)
O3 C25 C26 C27 -176.5(6)
C34 C25 C26 C27 6.6(11)
O3 C25 C26 C16 -2.2(10)
C34 C25 C26 C16 -179.1(6)
C28 C27 C26 C25 172.4(7)
C32 C27 C26 C25 -6.2(10)
C28 C27 C26 C16 -1.7(11)
C32 C27 C26 C16 179.7(6)
C15 C16 C26 C25 -51.0(9)
C17 C16 C26 C25 127.2(8)
C15 C16 C26 C27 123.0(8)
C17 C16 C26 C27 -58.8(9)
